data_4120446
loop_
_publ_author_name
'Liu, Guangfeng'
'Liu, Jie'
'Liu, Yang'
'Tao, Xutang'

_publ_section_title
;
 Oriented Single-Crystal-to-Single-Crystal Phase Transition with Dramatic
 Changes in the Dimensions of Crystals.
;
_journal_issue 2
_journal_name_full 'Journal of the American Chemical Society'
_journal_page_first 590
_journal_page_last 593
_journal_paper_doi 10.1021/ja4102634
_journal_volume 136
_journal_year 2014
_chemical_formula_moiety 'C18 H12 Cu N2 O2, C12 H4 N4'
_chemical_formula_sum 'C30 H16 Cu N6 O2'
_chemical_formula_weight 556.03
_chemical_name_systematic
;
 ?
;
_space_group_IT_number 2
_symmetry_cell_setting triclinic
_symmetry_space_group_name_Hall '-P 1'
_symmetry_space_group_name_H-M 'P -1'
_atom_sites_solution_hydrogens geom
_atom_sites_solution_primary direct
_atom_sites_solution_secondary difmap
_audit_creation_method SHELXL-97
_cell_angle_alpha 77.3240(10)
_cell_angle_beta 73.4180(10)
_cell_angle_gamma 78.0170(10)
_cell_formula_units_Z 1
_cell_length_a 8.0146(9)
_cell_length_b 8.2576(9)
_cell_length_c 9.7583(10)
_cell_measurement_reflns_used 4869
_cell_measurement_temperature 200(2)
_cell_measurement_theta_max 26.53
_cell_measurement_theta_min 2.21
_cell_volume 596.57(11)
_computing_cell_refinement 'Bruker SAINT'
_computing_data_collection 'Bruker APEX2'
_computing_data_reduction 'Bruker SAINT'
_computing_molecular_graphics 'Bruker SHELXTL'
_computing_publication_material 'Bruker SHELXTL'
_computing_structure_refinement 'SHELXL-97 (Sheldrick, 2008)'
_computing_structure_solution 'SHELXS-97 (Sheldrick, 2008)'
_diffrn_ambient_temperature 200(2)
_diffrn_measured_fraction_theta_full 0.995
_diffrn_measured_fraction_theta_max 0.995
_diffrn_measurement_device_type 'Bruker APEX-II CCD'
_diffrn_measurement_method '\f and \w scans'
_diffrn_radiation_monochromator graphite
_diffrn_radiation_source 'fine-focus sealed tube'
_diffrn_radiation_type MoK\a
_diffrn_radiation_wavelength 0.71073
_diffrn_reflns_av_R_equivalents 0.0189
_diffrn_reflns_av_sigmaI/netI 0.0182
_diffrn_reflns_limit_h_max 9
_diffrn_reflns_limit_h_min -9
_diffrn_reflns_limit_k_max 10
_diffrn_reflns_limit_k_min -10
_diffrn_reflns_limit_l_max 12
_diffrn_reflns_limit_l_min -12
_diffrn_reflns_number 6561
_diffrn_reflns_theta_full 26.53
_diffrn_reflns_theta_max 26.53
_diffrn_reflns_theta_min 2.21
_exptl_absorpt_coefficient_mu 0.958
_exptl_absorpt_correction_T_max 0.9359
_exptl_absorpt_correction_T_min 0.6484
_exptl_absorpt_correction_type multi-scan
_exptl_absorpt_process_details 'APEX2 Software Suite (Bruker,2009)'
_exptl_crystal_colour black
_exptl_crystal_density_diffrn 1.548
_exptl_crystal_density_method 'not measured'
_exptl_crystal_description plate
_exptl_crystal_F_000 283
_exptl_crystal_size_max 0.50
_exptl_crystal_size_mid 0.33
_exptl_crystal_size_min 0.07
_refine_diff_density_max 0.314
_refine_diff_density_min -0.253
_refine_diff_density_rms 0.061
_refine_ls_extinction_method none
_refine_ls_goodness_of_fit_ref 1.006
_refine_ls_hydrogen_treatment constr
_refine_ls_matrix_type full
_refine_ls_number_parameters 178
_refine_ls_number_reflns 2469
_refine_ls_number_restraints 0
_refine_ls_restrained_S_all 1.006
_refine_ls_R_factor_all 0.0254
_refine_ls_R_factor_gt 0.0248
_refine_ls_shift/su_max 0.001
_refine_ls_shift/su_mean 0.000
_refine_ls_structure_factor_coef Fsqd
_refine_ls_weighting_details 'calc w=1/[\s^2^(Fo^2^)+(0.0492P)^2^+0.2059P] where P=(Fo^2^+2Fc^2^)/3'
_refine_ls_weighting_scheme calc
_refine_ls_wR_factor_gt 0.0733
_refine_ls_wR_factor_ref 0.0740
_reflns_number_gt 2423
_reflns_number_total 2469
_reflns_threshold_expression >2sigma(I)
_cod_data_source_file ja4102634_si_002.cif
_cod_data_source_block FormII200K
_cod_depositor_comments
;
The following automatic conversions were performed:

'_symmetry_cell_setting' value 'Triclinic' changed to 'triclinic'
according to
/usr/data/users/saulius/automatic-downloads/current/ACS/lib/dictionaries/cif_core.dic
dictionary named 'cif_core.dic' version 2.4.2 from 2011-04-26.

Automatic conversion script
Id: cif_fix_values 2281 2013-09-26 08:29:07Z andrius 
;
_cod_original_sg_symbol_Hall '-P 1   '
_cod_original_sg_symbol_H-M 'P-1   '
_cod_database_code 4120446

loop_
_symmetry_equiv_pos_as_xyz
'x, y, z'
'-x, -y, -z'

loop_
_atom_site_label
_atom_site_type_symbol
_atom_site_fract_x
_atom_site_fract_y
_atom_site_fract_z
_atom_site_U_iso_or_equiv
_atom_site_adp_type
_atom_site_occupancy
_atom_site_symmetry_multiplicity
_atom_site_calc_flag
_atom_site_refinement_flags
Cu1 Cu 1.0000 0.0000 0.0000 0.02524(10) Uani 1 2 d S
O1 O 0.92315(16) -0.09153(13) -0.13378(12) 0.0321(2) Uani 1 1 d .
N1 N 0.94188(16) 0.21646(15) -0.11920(14) 0.0257(3) Uani 1 1 d .
N2 N 0.6098(3) 0.4270(2) 0.1985(2) 0.0531(4) Uani 1 1 d .
N3 N 0.6971(2) 0.7949(2) 0.42290(18) 0.0486(4) Uani 1 1 d .
C1 C 0.88393(18) 0.19685(18) -0.23123(16) 0.0241(3) Uani 1 1 d .
C2 C 0.87649(19) 0.02652(19) -0.23697(16) 0.0254(3) Uani 1 1 d .
C3 C 0.8197(2) 0.0001(2) -0.35046(17) 0.0308(3) Uani 1 1 d .
H3 H 0.8126 -0.1085 -0.3579 0.037 Uiso 1 1 calc R
C4 C 0.7726(2) 0.1362(2) -0.45466(17) 0.0324(3) Uani 1 1 d .
H4 H 0.7371 0.1149 -0.5309 0.039 Uiso 1 1 calc R
C5 C 0.7773(2) 0.2996(2) -0.44771(17) 0.0327(3) Uani 1 1 d .
H5 H 0.7428 0.3871 -0.5170 0.039 Uiso 1 1 calc R
C6 C 0.8348(2) 0.3336(2) -0.33474(16) 0.0283(3) Uani 1 1 d .
C7 C 0.8483(2) 0.4948(2) -0.31528(19) 0.0362(4) Uani 1 1 d .
H7 H 0.8172 0.5892 -0.3802 0.043 Uiso 1 1 calc R
C8 C 0.9067(3) 0.5125(2) -0.2017(2) 0.0405(4) Uani 1 1 d .
H8 H 0.9158 0.6185 -0.1892 0.049 Uiso 1 1 calc R
C9 C 0.9527(2) 0.3693(2) -0.10408(18) 0.0335(3) Uani 1 1 d .
H9 H 0.9919 0.3819 -0.0266 0.040 Uiso 1 1 calc R
C10 C 0.6035(2) 0.5647(2) 0.20475(18) 0.0353(4) Uani 1 1 d .
C11 C 0.5980(2) 0.7378(2) 0.21145(17) 0.0304(3) Uani 1 1 d .
C12 C 0.5495(2) 0.8669(2) 0.10738(16) 0.0288(3) Uani 1 1 d .
C13 C 0.4970(2) 0.8339(2) -0.01176(17) 0.0311(3) Uani 1 1 d .
H13 H 0.4955 0.7236 -0.0182 0.037 Uiso 1 1 calc R
C14 C 0.4499(2) 0.9598(2) -0.11439(17) 0.0311(3) Uani 1 1 d .
H14 H 0.4167 0.9350 -0.1904 0.037 Uiso 1 1 calc R
C15 C 0.6520(2) 0.7688(2) 0.32975(18) 0.0344(4) Uani 1 1 d .

loop_
_atom_site_aniso_label
_atom_site_aniso_U_11
_atom_site_aniso_U_22
_atom_site_aniso_U_33
_atom_site_aniso_U_23
_atom_site_aniso_U_13
_atom_site_aniso_U_12
Cu1 0.03304(16) 0.01875(14) 0.02712(15) -0.00008(9) -0.01616(10) -0.00302(9)
O1 0.0468(6) 0.0202(5) 0.0350(6) -0.0014(4) -0.0231(5) -0.0031(4)
N1 0.0313(6) 0.0209(6) 0.0274(6) -0.0011(5) -0.0138(5) -0.0036(5)
N2 0.0668(11) 0.0357(9) 0.0593(11) -0.0090(8) -0.0230(9) -0.0025(8)
N3 0.0629(10) 0.0474(10) 0.0440(9) -0.0024(7) -0.0317(8) -0.0070(8)
C1 0.0246(7) 0.0239(7) 0.0241(7) -0.0020(5) -0.0082(5) -0.0039(5)
C2 0.0269(7) 0.0235(7) 0.0261(7) -0.0038(5) -0.0086(5) -0.0024(5)
C3 0.0370(8) 0.0276(8) 0.0302(8) -0.0081(6) -0.0111(6) -0.0032(6)
C4 0.0368(8) 0.0396(9) 0.0241(7) -0.0074(6) -0.0126(6) -0.0043(7)
C5 0.0379(8) 0.0343(8) 0.0254(7) 0.0026(6) -0.0134(6) -0.0051(7)
C6 0.0307(7) 0.0275(7) 0.0260(7) 0.0012(6) -0.0096(6) -0.0055(6)
C7 0.0489(9) 0.0241(8) 0.0378(9) 0.0059(6) -0.0217(7) -0.0073(7)
C8 0.0609(11) 0.0207(7) 0.0474(10) -0.0003(7) -0.0283(9) -0.0083(7)
C9 0.0474(9) 0.0248(7) 0.0362(8) -0.0030(6) -0.0238(7) -0.0070(7)
C10 0.0384(9) 0.0348(9) 0.0331(8) -0.0019(7) -0.0148(7) -0.0024(7)
C11 0.0313(7) 0.0325(8) 0.0287(7) -0.0025(6) -0.0115(6) -0.0049(6)
C12 0.0295(7) 0.0307(8) 0.0268(7) -0.0020(6) -0.0089(6) -0.0064(6)
C13 0.0373(8) 0.0288(8) 0.0302(8) -0.0045(6) -0.0117(6) -0.0080(6)
C14 0.0376(8) 0.0337(8) 0.0269(7) -0.0040(6) -0.0142(6) -0.0090(6)
C15 0.0373(8) 0.0323(8) 0.0339(8) 0.0020(7) -0.0166(7) -0.0036(7)

loop_
_atom_type_symbol
_atom_type_description
_atom_type_scat_dispersion_real
_atom_type_scat_dispersion_imag
_atom_type_scat_source
C C 0.0033 0.0016 'International Tables Vol C Tables 4.2.6.8 and 6.1.1.4'
H H 0.0000 0.0000 'International Tables Vol C Tables 4.2.6.8 and 6.1.1.4'
N N 0.0061 0.0033 'International Tables Vol C Tables 4.2.6.8 and 6.1.1.4'
O O 0.0106 0.0060 'International Tables Vol C Tables 4.2.6.8 and 6.1.1.4'
Cu Cu 0.3201 1.2651 'International Tables Vol C Tables 4.2.6.8 and 6.1.1.4'

loop_
_geom_angle_atom_site_label_1
_geom_angle_atom_site_label_2
_geom_angle_atom_site_label_3
_geom_angle
_geom_angle_site_symmetry_1
_geom_angle_site_symmetry_3
O1 Cu1 O1 180.00(6) 2_755 .
O1 Cu1 N1 84.57(5) 2_755 2_755
O1 Cu1 N1 95.43(5) . 2_755
O1 Cu1 N1 95.43(5) 2_755 .
O1 Cu1 N1 84.57(5) . .
N1 Cu1 N1 180.00(7) 2_755 .
C2 O1 Cu1 111.79(9) . .
C9 N1 C1 119.53(13) . .
C9 N1 Cu1 129.35(11) . .
C1 N1 Cu1 111.12(10) . .
N1 C1 C6 122.59(13) . .
N1 C1 C2 114.96(13) . .
C6 C1 C2 122.46(14) . .
O1 C2 C3 125.44(14) . .
O1 C2 C1 117.52(13) . .
C3 C2 C1 117.04(13) . .
C2 C3 C4 120.54(14) . .
C2 C3 H3 119.7 . .
C4 C3 H3 119.7 . .
C5 C4 C3 122.31(14) . .
C5 C4 H4 118.8 . .
C3 C4 H4 118.8 . .
C4 C5 C6 119.50(14) . .
C4 C5 H5 120.2 . .
C6 C5 H5 120.2 . .
C5 C6 C1 118.14(14) . .
C5 C6 C7 125.56(14) . .
C1 C6 C7 116.31(14) . .
C8 C7 C6 120.41(14) . .
C8 C7 H7 119.8 . .
C6 C7 H7 119.8 . .
C7 C8 C9 119.35(15) . .
C7 C8 H8 120.3 . .
C9 C8 H8 120.3 . .
N1 C9 C8 121.81(14) . .
N1 C9 H9 119.1 . .
C8 C9 H9 119.1 . .
N2 C10 C11 179.2(2) . .
C12 C11 C15 121.65(15) . .
C12 C11 C10 122.11(14) . .
C15 C11 C10 116.20(14) . .
C11 C12 C13 121.07(14) . .
C11 C12 C14 120.99(15) . 2_675
C13 C12 C14 117.94(14) . 2_675
C14 C13 C12 121.37(14) . .
C14 C13 H13 119.3 . .
C12 C13 H13 119.3 . .
C13 C14 C12 120.69(15) . 2_675
C13 C14 H14 119.7 . .
C12 C14 H14 119.7 2_675 .
N3 C15 C11 178.94(19) . .

loop_
_geom_bond_atom_site_label_1
_geom_bond_atom_site_label_2
_geom_bond_distance
_geom_bond_site_symmetry_2
Cu1 O1 1.9339(11) 2_755
Cu1 O1 1.9339(11) .
Cu1 N1 1.9535(12) 2_755
Cu1 N1 1.9535(12) .
O1 C2 1.3179(18) .
N1 C9 1.325(2) .
N1 C1 1.3549(19) .
N2 C10 1.142(2) .
N3 C15 1.144(2) .
C1 C6 1.412(2) .
C1 C2 1.434(2) .
C2 C3 1.384(2) .
C3 C4 1.408(2) .
C3 H3 0.9300 .
C4 C5 1.374(2) .
C4 H4 0.9300 .
C5 C6 1.409(2) .
C5 H5 0.9300 .
C6 C7 1.414(2) .
C7 C8 1.366(2) .
C7 H7 0.9300 .
C8 C9 1.402(2) .
C8 H8 0.9300 .
C9 H9 0.9300 .
C10 C11 1.437(2) .
C11 C12 1.378(2) .
C11 C15 1.430(2) .
C12 C13 1.438(2) .
C12 C14 1.448(2) 2_675
C13 C14 1.350(2) .
C13 H13 0.9300 .
C14 C12 1.448(2) 2_675
C14 H14 0.9300 .
